data_7002841
loop_
_publ_author_name
'Takemura, Yukie'
'Nakajima, Takayuki'
'Tanase, Tomoaki'

_publ_section_title
;
 Interconversion between ladder-type octanuclear and linear
 tetranuclear copper(i) complexes supported by tetraphosphine ligands
;
_journal_issue 46
_journal_name_full 'Dalton Transactions'
_journal_page_first 10231
_journal_page_last 10243
_journal_paper_doi 10.1039/b909252h
_journal_year 2009
_chemical_formula_moiety 'C92 H90 Cl8 Cu4 I4 N2 P8 '
_chemical_formula_sum 'C92 H90 Cl8 Cu4 I4 N2 P8'
_chemical_formula_weight 2516.95
_space_group_IT_number 15
_symmetry_cell_setting monoclinic
_symmetry_Int_Tables_number 15
_symmetry_space_group_name_Hall '-C 2yc'
_symmetry_space_group_name_H-M 'C 1 2/c 1'
_cell_angle_alpha 90.0000
_cell_angle_beta 101.688(6)
_cell_angle_gamma 90.0000
_cell_formula_units_Z 4
_cell_length_a 15.187(6)
_cell_length_b 20.986(7)
_cell_length_c 33.433(13)
_cell_measurement_reflns_used 12344
_cell_measurement_temperature 153(2)
_cell_measurement_theta_max 27.5
_cell_measurement_theta_min 3.1
_cell_volume 10435(7)
_computing_cell_refinement CrystalClear
_computing_data_collection CrystalClear
_computing_data_reduction CrystalStructure
_computing_molecular_graphics ORTEP-II
_computing_publication_material 'CrystalStructure 3.8'
_computing_structure_refinement SHELXL
_computing_structure_solution SIR92
_diffrn_ambient_temperature 153(2)
_diffrn_detector_area_resol_mean 7.31
_diffrn_measured_fraction_theta_full 0.990
_diffrn_measured_fraction_theta_max 0.990
_diffrn_measurement_device_type 'Rigaku Mercury'
_diffrn_measurement_method \w
_diffrn_radiation_type 'Mo K\a'
_diffrn_radiation_wavelength 0.71070
_diffrn_reflns_av_R_equivalents 0.029
_diffrn_reflns_limit_h_max 19
_diffrn_reflns_limit_h_min 0
_diffrn_reflns_limit_k_max 27
_diffrn_reflns_limit_k_min 0
_diffrn_reflns_limit_l_max 42
_diffrn_reflns_limit_l_min -43
_diffrn_reflns_number 47987
_diffrn_reflns_theta_full 27.50
_diffrn_reflns_theta_max 27.49
_exptl_absorpt_coefficient_mu 2.358
_exptl_absorpt_correction_T_max 0.702
_exptl_absorpt_correction_T_min 0.574
_exptl_absorpt_correction_type multi-scan
_exptl_absorpt_process_details 'Jacobson, R. (1998) Private communication'
_exptl_crystal_colour colorless
_exptl_crystal_density_diffrn 1.602
_exptl_crystal_density_method 'not measured'
_exptl_crystal_description block
_exptl_crystal_F_000 4960.00
_exptl_crystal_size_max 0.30
_exptl_crystal_size_mid 0.20
_exptl_crystal_size_min 0.15
_refine_diff_density_max 2.73
_refine_diff_density_min -1.44
_refine_ls_extinction_coef none
_refine_ls_extinction_method SHELXL
_refine_ls_goodness_of_fit_ref 1.006
_refine_ls_hydrogen_treatment refall
_refine_ls_number_parameters 561
_refine_ls_number_reflns 11550
_refine_ls_R_factor_gt 0.0578
_refine_ls_shift/su_max 0.0100
_refine_ls_structure_factor_coef Fsqd
_refine_ls_weighting_details 'w = 1/[\s^2^(Fo^2^)+(0.0976P)^2^+89.3988P] where P=(Fo^2^+2Fc^2^)/3'
_refine_ls_weighting_scheme calc
_refine_ls_wR_factor_ref 0.1654
_reflns_number_gt 9952
_reflns_number_total 11550
_reflns_threshold_expression F^2^>2.0\s(F^2^)
_cod_data_source_file b909252h.txt
_cod_data_source_block '_compound5-revised'
_cod_original_formula_sum 'C92 H90 Cl8 Cu4 I4 N2 P8 '
_cod_database_code 7002841

loop_
_symmetry_equiv_pos_site_id
_symmetry_equiv_pos_as_xyz
1 +X,+Y,+Z
2 -X,+Y,1/2-Z
3 -X,-Y,-Z
4 +X,-Y,1/2+Z
5 1/2+X,1/2+Y,+Z
6 1/2-X,1/2+Y,1/2-Z
7 1/2-X,1/2-Y,-Z
8 1/2+X,1/2-Y,1/2+Z

loop_
_atom_site_label
_atom_site_type_symbol
_atom_site_fract_x
_atom_site_fract_y
_atom_site_fract_z
_atom_site_U_iso_or_equiv
_atom_site_adp_type
_atom_site_occupancy
_atom_site_symmetry_multiplicity
_atom_site_calc_flag
_atom_site_refinement_flags
_atom_site_disorder_assembly
_atom_site_disorder_group
I(1) I 1.03597(2) 0.009340(15) 0.874430(9) 0.03358(13) Uani 1.00 1 d . . .
I(2) I 1.0000 -0.02600(2) 0.7500 0.03463(14) Uani 1.00 2 d S . .
I(3) I 0.98864(12) 0.32481(4) 0.75821(5) 0.0606(4) Uani 0.50 1 d P . .
Cu(1) Cu 1.03662(3) 0.12869(2) 0.904350(16) 0.02537(14) Uani 1.00 1 d . . .
Cu(2) Cu 1.01353(3) 0.07202(2) 0.802800(16) 0.02548(14) Uani 1.00 1 d . . .
Cl(1) Cl 1.3616(2) 0.29345(16) 0.55709(14) 0.1290(14) Uani 1.00 1 d . . .
Cl(2) Cl 1.2987(2) 0.40091(16) 0.50647(10) 0.1117(10) Uani 1.00 1 d . . .
Cl(3) Cl 0.9949(3) -0.2413(3) 0.8409(2) 0.130(3) Uani 0.50 1 d PD . .
Cl(4) Cl 0.8565(2) -0.1616(2) 0.84538(13) 0.0745(10) Uani 0.50 1 d PD . .
Cl(5) Cl 1.6970(3) 0.3441(2) 0.83174(17) 0.0835(13) Uani 0.50 1 d PD . .
Cl(6) Cl 1.6538(3) 0.2818(2) 0.75763(14) 0.0831(12) Uani 0.50 1 d PD . .
P(1) P 1.15311(7) 0.18438(5) 0.88935(3) 0.0238(2) Uani 1.00 1 d . . .
P(2) P 1.14127(7) 0.12586(5) 0.80227(3) 0.0232(2) Uani 1.00 1 d . . .
P(3) P 1.11873(7) 0.12397(5) 0.70656(3) 0.0225(2) Uani 1.00 1 d . . .
P(4) P 1.09713(7) 0.17611(5) 0.61773(3) 0.0222(2) Uani 1.00 1 d . . .
N(1) N 1.0617(2) 0.1120(2) 0.96728(12) 0.0319(7) Uani 1.00 1 d . . .
C(1) C 1.1561(2) 0.1968(2) 0.83536(13) 0.0264(8) Uani 1.00 1 d . . .
C(2) C 1.1475(3) 0.1691(2) 0.75467(13) 0.0267(8) Uani 1.00 1 d . . .
C(3) C 1.1252(2) 0.1929(2) 0.67271(13) 0.0258(7) Uani 1.00 1 d . . .
C(4) C 1.0540(3) 0.1575(2) 0.99381(16) 0.0383(10) Uani 1.00 1 d . . .
C(5) C 1.0699(4) 0.1482(3) 1.03593(17) 0.0444(12) Uani 1.00 1 d . . .
C(6) C 1.0939(4) 0.0884(3) 1.05147(16) 0.0493(13) Uani 1.00 1 d . . .
C(7) C 1.1016(7) 0.0418(3) 1.0244(2) 0.075(2) Uani 1.00 1 d . . .
C(8) C 1.0853(6) 0.0550(2) 0.98288(19) 0.0596(18) Uani 1.00 1 d . . .
C(9) C 1.1587(2) 0.2662(2) 0.90822(13) 0.0266(8) Uani 1.00 1 d . . .
C(10) C 1.1439(4) 0.3196(2) 0.88306(16) 0.0422(11) Uani 1.00 1 d . . .
C(11) C 1.1426(5) 0.3804(2) 0.90010(19) 0.0542(15) Uani 1.00 1 d . . .
C(12) C 1.1585(4) 0.3883(2) 0.94181(18) 0.0456(12) Uani 1.00 1 d . . .
C(13) C 1.1745(3) 0.3361(2) 0.96749(16) 0.0379(10) Uani 1.00 1 d . . .
C(14) C 1.1738(3) 0.2756(2) 0.95084(14) 0.0325(9) Uani 1.00 1 d . . .
C(15) C 1.2651(3) 0.1540(2) 0.91175(13) 0.0295(8) Uani 1.00 1 d . . .
C(16) C 1.3408(3) 0.1935(2) 0.91778(16) 0.0379(10) Uani 1.00 1 d . . .
C(17) C 1.4250(3) 0.1686(3) 0.93498(17) 0.0451(12) Uani 1.00 1 d . . .
C(18) C 1.4334(3) 0.1058(3) 0.94594(19) 0.0514(15) Uani 1.00 1 d . . .
C(19) C 1.3602(4) 0.0669(3) 0.9392(2) 0.0501(13) Uani 1.00 1 d . . .
C(20) C 1.2745(3) 0.0900(2) 0.92258(17) 0.0388(10) Uani 1.00 1 d . . .
C(21) C 1.2491(2) 0.0846(2) 0.81491(13) 0.0295(8) Uani 1.00 1 d . . .
C(22) C 1.3302(3) 0.1179(3) 0.82092(17) 0.0398(11) Uani 1.00 1 d . . .
C(23) C 1.4114(3) 0.0851(3) 0.83062(19) 0.0499(14) Uani 1.00 1 d . . .
C(24) C 1.4113(4) 0.0198(4) 0.8330(2) 0.0577(17) Uani 1.00 1 d . . .
C(25) C 1.3315(4) -0.0139(3) 0.8269(2) 0.0584(16) Uani 1.00 1 d . . .
C(26) C 1.2500(3) 0.0188(2) 0.81804(18) 0.0408(11) Uani 1.00 1 d . . .
C(27) C 1.2199(2) 0.0771(2) 0.70618(13) 0.0284(8) Uani 1.00 1 d . . .
C(28) C 1.3046(3) 0.1051(2) 0.71219(16) 0.0397(11) Uani 1.00 1 d . . .
C(29) C 1.3807(3) 0.0668(4) 0.7144(2) 0.0550(16) Uani 1.00 1 d . . .
C(30) C 1.3725(4) 0.0012(4) 0.7111(2) 0.0581(17) Uani 1.00 1 d . . .
C(31) C 1.2883(5) -0.0265(3) 0.7044(2) 0.0569(16) Uani 1.00 1 d . . .
C(32) C 1.2125(3) 0.0117(2) 0.70160(18) 0.0405(11) Uani 1.00 1 d . . .
C(33) C 1.1994(2) 0.1384(2) 0.60892(13) 0.0269(8) Uani 1.00 1 d . . .
C(34) C 1.2787(3) 0.1712(2) 0.61105(16) 0.0365(10) Uani 1.00 1 d . . .
C(35) C 1.3566(3) 0.1387(3) 0.6055(2) 0.0477(13) Uani 1.00 1 d . . .
C(36) C 1.3533(4) 0.0743(3) 0.5984(2) 0.0515(14) Uani 1.00 1 d . . .
C(37) C 1.2737(4) 0.0416(3) 0.5964(2) 0.0518(14) Uani 1.00 1 d . . .
C(38) C 1.1972(3) 0.0731(2) 0.60158(17) 0.0377(10) Uani 1.00 1 d . . .
C(39) C 1.1020(3) 0.2541(2) 0.59394(14) 0.0284(8) Uani 1.00 1 d . . .
C(40) C 1.0814(4) 0.3105(2) 0.61154(17) 0.0424(11) Uani 1.00 1 d . . .
C(41) C 1.0772(5) 0.3673(2) 0.5898(2) 0.0607(18) Uani 1.00 1 d . . .
C(42) C 1.0928(5) 0.3677(3) 0.5505(2) 0.0578(17) Uani 1.00 1 d . . .
C(43) C 1.1137(4) 0.3130(3) 0.53286(19) 0.0515(14) Uani 1.00 1 d . . .
C(44) C 1.1186(3) 0.2556(2) 0.55404(16) 0.0381(10) Uani 1.00 1 d . . .
C(101) C 1.3332(6) 0.3756(5) 0.5535(4) 0.104(4) Uani 1.00 1 d . . .
C(102) C 0.9617(9) -0.1654(6) 0.8336(6) 0.073(4) Uani 0.50 1 d PD . .
C(103) C 1.7107(14) 0.3473(8) 0.7803(4) 0.089(5) Uiso 0.50 1 d PD . .
H(1) H 1.1095 0.2261 0.8246 0.033 Uiso 1.00 1 c R . .
H(2) H 1.2127 0.2151 0.8342 0.033 Uiso 1.00 1 c R . .
H(3) H 1.0849 0.2247 0.6785 0.031 Uiso 1.00 1 c R . .
H(4) H 1.1850 0.2090 0.6790 0.031 Uiso 1.00 1 c R . .
H(5) H 1.0365 0.1991 0.9834 0.046 Uiso 1.00 1 c R . .
H(6) H 1.0632 0.1830 1.0538 0.054 Uiso 1.00 1 c R . .
H(7) H 1.1042 0.0796 1.0800 0.061 Uiso 1.00 1 c R . .
H(8) H 1.1214 0.0002 1.0343 0.089 Uiso 1.00 1 c R . .
H(9) H 1.0901 0.0205 0.9645 0.072 Uiso 1.00 1 c R . .
H(10) H 1.1346 0.3147 0.8542 0.050 Uiso 1.00 1 c R . .
H(11) H 1.1293 0.4171 0.8828 0.064 Uiso 1.00 1 c R . .
H(12) H 1.1594 0.4300 0.9531 0.054 Uiso 1.00 1 c R . .
H(13) H 1.1862 0.3417 0.9963 0.045 Uiso 1.00 1 c R . .
H(14) H 1.1838 0.2396 0.9685 0.040 Uiso 1.00 1 c R . .
H(15) H 1.3349 0.2372 0.9101 0.047 Uiso 1.00 1 c R . .
H(16) H 1.4769 0.1950 0.9393 0.054 Uiso 1.00 1 c R . .
H(17) H 1.4905 0.0905 0.9590 0.063 Uiso 1.00 1 c R . .
H(18) H 1.3682 0.0223 0.9458 0.062 Uiso 1.00 1 c R . .
H(19) H 1.2228 0.0629 0.9185 0.047 Uiso 1.00 1 c R . .
H(20) H 1.3301 0.1636 0.8182 0.050 Uiso 1.00 1 c R . .
H(21) H 1.4666 0.1082 0.8358 0.060 Uiso 1.00 1 c R . .
H(22) H 1.4671 -0.0025 0.8391 0.068 Uiso 1.00 1 c R . .
H(23) H 1.3320 -0.0600 0.8282 0.071 Uiso 1.00 1 c R . .
H(24) H 1.1947 -0.0039 0.8144 0.051 Uiso 1.00 1 c R . .
H(25) H 1.3109 0.1506 0.7147 0.047 Uiso 1.00 1 c R . .
H(26) H 1.4388 0.0850 0.7178 0.066 Uiso 1.00 1 c R . .
H(27) H 1.4245 -0.0247 0.7133 0.070 Uiso 1.00 1 c R . .
H(28) H 1.2832 -0.0712 0.7023 0.071 Uiso 1.00 1 c R . .
H(29) H 1.1541 -0.0078 0.6955 0.050 Uiso 1.00 1 c R . .
H(30) H 1.2814 0.2156 0.6169 0.044 Uiso 1.00 1 c R . .
H(31) H 1.4111 0.1614 0.6061 0.057 Uiso 1.00 1 c R . .
H(32) H 1.4065 0.0531 0.5948 0.063 Uiso 1.00 1 c R . .
H(33) H 1.2707 -0.0032 0.5905 0.064 Uiso 1.00 1 c R . .
H(34) H 1.1421 0.0498 0.6005 0.047 Uiso 1.00 1 c R . .
H(35) H 1.0701 0.3103 0.6386 0.051 Uiso 1.00 1 c R . .
H(36) H 1.0627 0.4060 0.6016 0.072 Uiso 1.00 1 c R . .
H(37) H 1.0898 0.4073 0.5360 0.069 Uiso 1.00 1 c R . .
H(38) H 1.1244 0.3132 0.5055 0.062 Uiso 1.00 1 c R . .
H(39) H 1.1339 0.2174 0.5414 0.046 Uiso 1.00 1 c R . .
H(40) H 1.2871 0.3816 0.5701 0.100 Uiso 1.00 1 c R . .
H(41) H 1.3854 0.3987 0.5680 0.100 Uiso 1.00 1 c R . .
H(42) H 1.0024 -0.1390 0.8508 0.084 Uiso 0.50 1 c R . .
H(43) H 0.9584 -0.1531 0.8056 0.084 Uiso 0.50 1 c R . .
H(44) H 1.6855 0.3848 0.7665 0.110 Uiso 0.50 1 c R . .
H(45) H 1.7724 0.3444 0.7781 0.110 Uiso 0.50 1 c R . .
H(46) H 1.1076 0.2044 0.7526 0.032 Uiso 1.00 1 c R . .
H(47) H 1.2074 0.1842 0.7572 0.032 Uiso 1.00 1 c R . .

loop_
_atom_site_aniso_label
_atom_site_aniso_U_11
_atom_site_aniso_U_22
_atom_site_aniso_U_33
_atom_site_aniso_U_12
_atom_site_aniso_U_13
_atom_site_aniso_U_23
I(1) 0.0432(2) 0.02993(19) 0.02654(19) 0.00096(11) 0.00440(13) 0.00204(10)
I(2) 0.0488(2) 0.0267(2) 0.0283(2) 0.0000 0.00747(18) 0.0000
I(3) 0.0607(8) 0.0329(3) 0.0787(12) -0.0009(3) -0.0083(6) 0.0071(3)
Cu(1) 0.0256(2) 0.0252(2) 0.0242(2) 0.00012(18) 0.00242(19) 0.00176(18)
Cu(2) 0.0244(2) 0.0254(2) 0.0255(2) 0.00030(18) 0.00252(19) 0.00193(18)
Cl(1) 0.1033(19) 0.101(2) 0.207(3) 0.0170(16) 0.089(2) 0.063(2)
Cl(2) 0.130(2) 0.109(2) 0.0918(18) -0.0464(18) 0.0120(16) 0.0352(15)
Cl(3) 0.065(2) 0.118(4) 0.196(7) -0.000(2) 0.003(3) 0.101(4)
Cl(4) 0.068(2) 0.097(2) 0.060(2) -0.019(2) 0.0173(17) 0.0087(19)
Cl(5) 0.070(2) 0.062(2) 0.112(3) 0.0131(17) 0.005(2) 0.035(2)
Cl(6) 0.102(3) 0.069(2) 0.071(2) 0.033(2) -0.002(2) -0.0075(19)
P(1) 0.0240(4) 0.0270(5) 0.0191(4) -0.0029(3) 0.0009(3) -0.0017(3)
P(2) 0.0226(4) 0.0272(5) 0.0184(4) -0.0007(3) 0.0009(3) -0.0010(3)
P(3) 0.0227(4) 0.0251(4) 0.0185(4) 0.0002(3) 0.0017(3) -0.0006(3)
P(4) 0.0243(4) 0.0223(4) 0.0195(4) 0.0001(3) 0.0031(3) 0.0003(3)
N(1) 0.0375(19) 0.0318(19) 0.0262(18) 0.0025(15) 0.0060(15) 0.0053(14)
C(1) 0.0273(19) 0.031(2) 0.0204(19) -0.0021(15) 0.0033(15) -0.0028(15)
C(2) 0.034(2) 0.0273(19) 0.0180(18) -0.0032(16) 0.0028(15) -0.0037(14)
C(3) 0.0302(19) 0.0256(18) 0.0204(18) -0.0004(15) 0.0023(15) 0.0006(14)
C(4) 0.042(2) 0.042(2) 0.030(2) 0.003(2) 0.0035(19) 0.0002(19)
C(5) 0.046(2) 0.057(3) 0.030(2) -0.003(2) 0.007(2) -0.008(2)
C(6) 0.060(3) 0.065(3) 0.021(2) -0.007(2) 0.003(2) 0.009(2)
C(7) 0.147(8) 0.045(3) 0.031(3) 0.015(4) 0.011(3) 0.015(2)
C(8) 0.111(5) 0.034(2) 0.031(2) 0.013(3) 0.009(3) 0.005(2)
C(9) 0.0271(19) 0.031(2) 0.0218(19) -0.0074(15) 0.0050(15) -0.0051(15)
C(10) 0.067(3) 0.033(2) 0.027(2) -0.010(2) 0.008(2) -0.0029(18)
C(11) 0.092(4) 0.032(2) 0.039(3) -0.013(2) 0.013(3) -0.001(2)
C(12) 0.064(3) 0.032(2) 0.044(2) -0.014(2) 0.016(2) -0.011(2)
C(13) 0.050(2) 0.038(2) 0.028(2) -0.008(2) 0.013(2) -0.0089(19)
C(14) 0.038(2) 0.036(2) 0.023(2) -0.0041(18) 0.0062(17) -0.0040(17)
C(15) 0.029(2) 0.040(2) 0.0188(19) -0.0007(17) 0.0017(15) -0.0032(16)
C(16) 0.027(2) 0.054(3) 0.032(2) -0.005(2) 0.0032(18) -0.001(2)
C(17) 0.027(2) 0.071(3) 0.036(2) 0.000(2) 0.0016(19) -0.005(2)
C(18) 0.032(2) 0.078(4) 0.039(2) 0.018(2) -0.005(2) -0.010(2)
C(19) 0.047(3) 0.049(3) 0.048(3) 0.014(2) -0.007(2) -0.003(2)
C(20) 0.039(2) 0.038(2) 0.035(2) 0.0041(19) -0.005(2) -0.0011(19)
C(21) 0.0268(19) 0.042(2) 0.0183(18) 0.0028(17) 0.0003(15) -0.0010(16)
C(22) 0.026(2) 0.057(3) 0.035(2) 0.001(2) 0.0022(18) -0.000(2)
C(23) 0.026(2) 0.082(4) 0.040(2) 0.006(2) 0.002(2) 0.002(2)
C(24) 0.036(2) 0.088(5) 0.047(3) 0.026(3) 0.005(2) 0.011(3)
C(25) 0.057(3) 0.052(3) 0.064(4) 0.025(2) 0.006(3) 0.010(3)
C(26) 0.036(2) 0.039(2) 0.045(2) 0.010(2) 0.004(2) 0.005(2)
C(27) 0.0279(19) 0.037(2) 0.0197(19) 0.0049(16) 0.0026(15) 0.0028(15)
C(28) 0.026(2) 0.056(3) 0.036(2) 0.002(2) 0.0058(18) -0.002(2)
C(29) 0.024(2) 0.094(5) 0.047(3) 0.012(2) 0.005(2) 0.005(3)
C(30) 0.045(3) 0.084(4) 0.047(3) 0.034(3) 0.015(2) 0.017(3)
C(31) 0.066(4) 0.052(3) 0.058(3) 0.027(3) 0.026(3) 0.013(2)
C(32) 0.042(2) 0.038(2) 0.042(2) 0.010(2) 0.011(2) 0.003(2)
C(33) 0.0276(19) 0.033(2) 0.0201(19) 0.0017(16) 0.0039(15) 0.0011(15)
C(34) 0.030(2) 0.042(2) 0.038(2) -0.0002(19) 0.0088(19) 0.003(2)
C(35) 0.029(2) 0.066(3) 0.051(3) 0.007(2) 0.014(2) 0.013(2)
C(36) 0.042(2) 0.065(3) 0.051(3) 0.022(2) 0.016(2) -0.002(2)
C(37) 0.055(3) 0.045(3) 0.056(3) 0.018(2) 0.012(2) -0.006(2)
C(38) 0.040(2) 0.033(2) 0.040(2) 0.0046(19) 0.008(2) -0.0062(19)
C(39) 0.030(2) 0.0251(19) 0.028(2) -0.0020(15) -0.0012(16) 0.0029(15)
C(40) 0.056(3) 0.032(2) 0.035(2) 0.006(2) 0.000(2) -0.0017(19)
C(41) 0.084(4) 0.027(2) 0.059(4) 0.008(2) -0.012(3) 0.002(2)
C(42) 0.071(4) 0.037(2) 0.055(3) -0.010(2) -0.011(3) 0.019(2)
C(43) 0.060(3) 0.049(3) 0.041(3) -0.014(2) 0.000(2) 0.018(2)
C(44) 0.040(2) 0.039(2) 0.034(2) -0.0037(19) 0.005(2) 0.0087(19)
C(101) 0.058(4) 0.080(6) 0.170(12) -0.019(4) 0.015(5) -0.049(7)
C(102) 0.068(9) 0.047(7) 0.104(13) -0.019(6) 0.017(8) 0.013(7)

loop_
_atom_type_symbol
_atom_type_description
_atom_type_scat_dispersion_real
_atom_type_scat_dispersion_imag
_atom_type_scat_source
C C 0.003 0.002
;
International Tables for Crystallography
(1992, Vol. C, Tables 4.2.6.8 and 6.1.1.4)
;
H H 0.000 0.000
;
International Tables for Crystallography
(1992, Vol. C, Table 6.1.1.4)
;
Cl Cl 0.148 0.159
;
International Tables for Crystallography
(1992, Vol. C, Tables 4.2.6.8 and 6.1.1.4)
;
Cu Cu 0.320 1.265
;
International Tables for Crystallography
(1992, Vol. C, Tables 4.2.6.8 and 6.1.1.4)
;
I I -0.474 1.812
;
International Tables for Crystallography
(1992, Vol. C, Tables 4.2.6.8 and 6.1.1.4)
;
N N 0.006 0.003
;
International Tables for Crystallography
(1992, Vol. C, Tables 4.2.6.8 and 6.1.1.4)
;
P P 0.102 0.094
;
International Tables for Crystallography
(1992, Vol. C, Tables 4.2.6.8 and 6.1.1.4)
;

loop_
_geom_angle_atom_site_label_1
_geom_angle_atom_site_label_2
_geom_angle_atom_site_label_3
_geom_angle
_geom_angle_publ_flag
_geom_angle_site_symmetry_1
_geom_angle_site_symmetry_2
_geom_angle_site_symmetry_3
Cu(1) I(1) Cu(2) 82.325(17) yes . . .
Cu(2) I(2) Cu(2) 80.302(18) yes . . 2_756
I(1) Cu(1) P(1) 110.02(3) yes . . .
I(1) Cu(1) P(4) 110.75(3) yes . . 2_756
I(1) Cu(1) N(1) 101.75(11) yes . . .
P(1) Cu(1) P(4) 113.21(4) yes . . 2_756
P(1) Cu(1) N(1) 108.59(11) yes . . .
P(4) Cu(1) N(1) 111.92(12) yes 2_756 . .
I(1) Cu(2) I(2) 100.898(16) yes . . .
I(1) Cu(2) P(2) 107.37(3) yes . . .
I(1) Cu(2) P(3) 107.99(3) yes . . 2_756
I(2) Cu(2) P(2) 109.29(3) yes . . .
I(2) Cu(2) P(3) 109.37(3) yes . . 2_756
P(2) Cu(2) P(3) 120.18(4) yes . . 2_756
Cu(1) P(1) C(1) 117.93(14) yes . . .
Cu(1) P(1) C(9) 113.19(15) yes . . .
Cu(1) P(1) C(15) 115.70(16) yes . . .
C(1) P(1) C(9) 101.4(2) yes . . .
C(1) P(1) C(15) 104.3(2) yes . . .
C(9) P(1) C(15) 102.24(19) yes . . .
Cu(2) P(2) C(1) 113.70(15) yes . . .
Cu(2) P(2) C(2) 116.60(13) yes . . .
Cu(2) P(2) C(21) 119.67(16) yes . . .
C(1) P(2) C(2) 95.66(19) yes . . .
C(1) P(2) C(21) 104.48(19) yes . . .
C(2) P(2) C(21) 103.4(2) yes . . .
Cu(2) P(3) C(2) 114.70(15) yes 2_756 . .
Cu(2) P(3) C(3) 116.72(13) yes 2_756 . .
Cu(2) P(3) C(27) 117.79(15) yes 2_756 . .
C(2) P(3) C(3) 95.70(19) yes . . .
C(2) P(3) C(27) 103.42(19) yes . . .
C(3) P(3) C(27) 105.5(2) yes . . .
Cu(1) P(4) C(3) 115.14(15) yes 2_756 . .
Cu(1) P(4) C(33) 119.88(14) yes 2_756 . .
Cu(1) P(4) C(39) 111.54(13) yes 2_756 . .
C(3) P(4) C(33) 102.31(19) yes . . .
C(3) P(4) C(39) 104.01(19) yes . . .
C(33) P(4) C(39) 102.0(2) yes . . .
Cu(1) N(1) C(4) 122.0(3) yes . . .
Cu(1) N(1) C(8) 121.9(3) yes . . .
C(4) N(1) C(8) 116.2(4) yes . . .
P(1) C(1) P(2) 116.9(2) yes . . .
P(2) C(2) P(3) 117.0(2) yes . . .
P(3) C(3) P(4) 115.6(2) yes . . .
N(1) C(4) C(5) 123.6(5) yes . . .
C(4) C(5) C(6) 119.2(5) yes . . .
C(5) C(6) C(7) 117.2(5) yes . . .
C(6) C(7) C(8) 120.1(6) yes . . .
N(1) C(8) C(7) 123.6(6) yes . . .
P(1) C(9) C(10) 123.9(3) yes . . .
P(1) C(9) C(14) 117.9(3) yes . . .
C(10) C(9) C(14) 118.1(4) yes . . .
C(9) C(10) C(11) 120.1(4) yes . . .
C(10) C(11) C(12) 120.5(5) yes . . .
C(11) C(12) C(13) 120.4(5) yes . . .
C(12) C(13) C(14) 119.4(4) yes . . .
C(9) C(14) C(13) 121.4(4) yes . . .
P(1) C(15) C(16) 121.5(3) yes . . .
P(1) C(15) C(20) 118.8(3) yes . . .
C(16) C(15) C(20) 119.8(4) yes . . .
C(15) C(16) C(17) 119.8(5) yes . . .
C(16) C(17) C(18) 119.9(5) yes . . .
C(17) C(18) C(19) 120.4(5) yes . . .
C(18) C(19) C(20) 121.5(5) yes . . .
C(15) C(20) C(19) 118.6(5) yes . . .
P(2) C(21) C(22) 121.4(4) yes . . .
P(2) C(21) C(26) 119.0(3) yes . . .
C(22) C(21) C(26) 119.6(4) yes . . .
C(21) C(22) C(23) 120.1(5) yes . . .
C(22) C(23) C(24) 119.7(5) yes . . .
C(23) C(24) C(25) 120.9(6) yes . . .
C(24) C(25) C(26) 119.6(6) yes . . .
C(21) C(26) C(25) 120.1(5) yes . . .
P(3) C(27) C(28) 121.7(3) yes . . .
P(3) C(27) C(32) 119.1(3) yes . . .
C(28) C(27) C(32) 119.2(4) yes . . .
C(27) C(28) C(29) 119.6(5) yes . . .
C(28) C(29) C(30) 120.5(5) yes . . .
C(29) C(30) C(31) 119.8(6) yes . . .
C(30) C(31) C(32) 119.7(6) yes . . .
C(27) C(32) C(31) 121.1(5) yes . . .
P(4) C(33) C(34) 122.7(3) yes . . .
P(4) C(33) C(38) 117.8(3) yes . . .
C(34) C(33) C(38) 119.4(4) yes . . .
C(33) C(34) C(35) 119.9(5) yes . . .
C(34) C(35) C(36) 119.8(5) yes . . .
C(35) C(36) C(37) 120.0(6) yes . . .
C(36) C(37) C(38) 120.5(5) yes . . .
C(33) C(38) C(37) 120.3(5) yes . . .
P(4) C(39) C(40) 123.2(4) yes . . .
P(4) C(39) C(44) 117.6(3) yes . . .
C(40) C(39) C(44) 118.9(4) yes . . .
C(39) C(40) C(41) 120.0(5) yes . . .
C(40) C(41) C(42) 120.3(6) yes . . .
C(41) C(42) C(43) 120.5(6) yes . . .
C(42) C(43) C(44) 120.3(6) yes . . .
C(39) C(44) C(43) 120.0(5) yes . . .
Cl(1) C(101) Cl(2) 113.9(8) yes . . .
Cl(3) C(102) Cl(4) 106.0(8) yes . . .
Cl(5) C(103) Cl(6) 104.4(10) yes . . .
P(1) C(1) H(1) 107.6 no . . .
P(1) C(1) H(2) 107.6 no . . .
P(2) C(1) H(1) 107.6 no . . .
P(2) C(1) H(2) 107.7 no . . .
H(1) C(1) H(2) 109.4 no . . .
P(2) C(2) H(46) 107.6 no . . .
P(2) C(2) H(47) 107.6 no . . .
P(3) C(2) H(46) 107.6 no . . .
P(3) C(2) H(47) 107.6 no . . .
H(46) C(2) H(47) 109.4 no . . .
P(3) C(3) H(3) 108.0 no . . .
P(3) C(3) H(4) 108.0 no . . .
P(4) C(3) H(3) 108.0 no . . .
P(4) C(3) H(4) 107.9 no . . .
H(3) C(3) H(4) 109.2 no . . .
N(1) C(4) H(5) 118.0 no . . .
C(5) C(4) H(5) 118.4 no . . .
C(4) C(5) H(6) 120.2 no . . .
C(6) C(5) H(6) 120.6 no . . .
C(5) C(6) H(7) 122.2 no . . .
C(7) C(6) H(7) 120.6 no . . .
C(6) C(7) H(8) 119.3 no . . .
C(8) C(7) H(8) 120.5 no . . .
N(1) C(8) H(9) 118.5 no . . .
C(7) C(8) H(9) 117.8 no . . .
C(9) C(10) H(10) 120.0 no . . .
C(11) C(10) H(10) 119.9 no . . .
C(10) C(11) H(11) 120.4 no . . .
C(12) C(11) H(11) 119.1 no . . .
C(11) C(12) H(12) 119.9 no . . .
C(13) C(12) H(12) 119.7 no . . .
C(12) C(13) H(13) 120.2 no . . .
C(14) C(13) H(13) 120.4 no . . .
C(9) C(14) H(14) 119.2 no . . .
C(13) C(14) H(14) 119.4 no . . .
C(15) C(16) H(15) 120.1 no . . .
C(17) C(16) H(15) 120.0 no . . .
C(16) C(17) H(16) 120.6 no . . .
C(18) C(17) H(16) 119.5 no . . .
C(17) C(18) H(17) 118.6 no . . .
C(19) C(18) H(17) 121.0 no . . .
C(18) C(19) H(18) 119.0 no . . .
C(20) C(19) H(18) 119.5 no . . .
C(15) C(20) H(19) 120.0 no . . .
C(19) C(20) H(19) 121.5 no . . .
C(21) C(22) H(20) 120.0 no . . .
C(23) C(22) H(20) 119.9 no . . .
C(22) C(23) H(21) 119.7 no . . .
C(24) C(23) H(21) 120.5 no . . .
C(23) C(24) H(22) 119.3 no . . .
C(25) C(24) H(22) 119.8 no . . .
C(24) C(25) H(23) 120.3 no . . .
C(26) C(25) H(23) 120.0 no . . .
C(21) C(26) H(24) 119.6 no . . .
C(25) C(26) H(24) 120.2 no . . .
C(27) C(28) H(25) 120.4 no . . .
C(29) C(28) H(25) 120.0 no . . .
C(28) C(29) H(26) 120.9 no . . .
C(30) C(29) H(26) 118.5 no . . .
C(29) C(30) H(27) 120.2 no . . .
C(31) C(30) H(27) 120.0 no . . .
C(30) C(31) H(28) 119.4 no . . .
C(32) C(31) H(28) 120.9 no . . .
C(27) C(32) H(29) 119.8 no . . .
C(31) C(32) H(29) 119.1 no . . .
C(33) C(34) H(30) 120.1 no . . .
C(35) C(34) H(30) 119.9 no . . .
C(34) C(35) H(31) 120.4 no . . .
C(36) C(35) H(31) 119.8 no . . .
C(35) C(36) H(32) 118.8 no . . .
C(37) C(36) H(32) 121.2 no . . .
C(36) C(37) H(33) 120.2 no . . .
C(38) C(37) H(33) 119.2 no . . .
C(33) C(38) H(34) 119.7 no . . .
C(37) C(38) H(34) 120.1 no . . .
C(39) C(40) H(35) 119.8 no . . .
C(41) C(40) H(35) 120.2 no . . .
C(40) C(41) H(36) 120.4 no . . .
C(42) C(41) H(36) 119.3 no . . .
C(41) C(42) H(37) 119.1 no . . .
C(43) C(42) H(37) 120.3 no . . .
C(42) C(43) H(38) 120.5 no . . .
C(44) C(43) H(38) 119.2 no . . .
C(39) C(44) H(39) 120.4 no . . .
C(43) C(44) H(39) 119.6 no . . .
Cl(1) C(101) H(40) 106.0 no . . .
Cl(1) C(101) H(41) 106.7 no . . .
Cl(2) C(101) H(40) 111.9 no . . .
Cl(2) C(101) H(41) 112.8 no . . .
H(40) C(101) H(41) 104.9 no . . .
Cl(3) C(102) H(42) 109.4 no . . .
Cl(3) C(102) H(43) 110.7 no . . .
Cl(4) C(102) H(42) 111.0 no . . .
Cl(4) C(102) H(43) 110.0 no . . .
H(42) C(102) H(43) 109.7 no . . .
Cl(5) C(103) H(44) 112.6 no . . .
Cl(5) C(103) H(45) 112.4 no . . .
Cl(6) C(103) H(44) 109.4 no . . .
Cl(6) C(103) H(45) 109.2 no . . .
H(44) C(103) H(45) 108.7 no . . .

loop_
_geom_bond_atom_site_label_1
_geom_bond_atom_site_label_2
_geom_bond_distance
_geom_bond_publ_flag
_geom_bond_site_symmetry_1
_geom_bond_site_symmetry_2
I(1) Cu(1) 2.6963(12) yes . .
I(1) Cu(2) 2.6928(12) yes . .
I(2) Cu(2) 2.6913(12) yes . .
I(2) Cu(2) 2.6913(12) yes . 2_756
I(3) I(3) 0.705(2) yes . 2_756
Cu(1) P(1) 2.2598(12) yes . .
Cu(1) P(4) 2.2481(11) yes . 2_756
Cu(1) N(1) 2.091(3) yes . .
Cu(2) P(2) 2.2483(11) yes . .
Cu(2) P(3) 2.2509(11) yes . 2_756
Cl(1) C(101) 1.776(11) yes . .
Cl(2) C(101) 1.641(14) yes . .
Cl(3) C(102) 1.675(14) yes . .
Cl(4) C(102) 1.724(16) yes . .
Cl(5) C(103) 1.776(18) yes . .
Cl(6) C(103) 1.717(18) yes . .
P(1) C(1) 1.833(4) yes . .
P(1) C(9) 1.826(4) yes . .
P(1) C(15) 1.828(4) yes . .
P(2) C(1) 1.842(4) yes . .
P(2) C(2) 1.851(4) yes . .
P(2) C(21) 1.824(4) yes . .
P(3) C(2) 1.842(4) yes . .
P(3) C(3) 1.851(4) yes . .
P(3) C(27) 1.827(4) yes . .
P(4) C(3) 1.835(4) yes . .
P(4) C(33) 1.819(4) yes . .
P(4) C(39) 1.829(4) yes . .
N(1) C(4) 1.326(6) yes . .
N(1) C(8) 1.324(7) yes . .
C(4) C(5) 1.394(7) yes . .
C(5) C(6) 1.377(9) yes . .
C(6) C(7) 1.354(9) yes . .
C(7) C(8) 1.388(9) yes . .
C(9) C(10) 1.391(6) yes . .
C(9) C(14) 1.411(6) yes . .
C(10) C(11) 1.401(8) yes . .
C(11) C(12) 1.376(8) yes . .
C(12) C(13) 1.384(7) yes . .
C(13) C(14) 1.384(7) yes . .
C(15) C(16) 1.398(6) yes . .
C(15) C(20) 1.390(7) yes . .
C(16) C(17) 1.393(7) yes . .
C(17) C(18) 1.367(10) yes . .
C(18) C(19) 1.361(8) yes . .
C(19) C(20) 1.395(7) yes . .
C(21) C(22) 1.395(6) yes . .
C(21) C(26) 1.384(7) yes . .
C(22) C(23) 1.392(7) yes . .
C(23) C(24) 1.374(11) yes . .
C(24) C(25) 1.382(9) yes . .
C(25) C(26) 1.394(9) yes . .
C(27) C(28) 1.391(6) yes . .
C(27) C(32) 1.383(7) yes . .
C(28) C(29) 1.398(8) yes . .
C(29) C(30) 1.384(11) yes . .
C(30) C(31) 1.381(10) yes . .
C(31) C(32) 1.390(9) yes . .
C(33) C(34) 1.377(6) yes . .
C(33) C(38) 1.391(6) yes . .
C(34) C(35) 1.410(8) yes . .
C(35) C(36) 1.371(9) yes . .
C(36) C(37) 1.380(9) yes . .
C(37) C(38) 1.378(8) yes . .
C(39) C(40) 1.386(7) yes . .
C(39) C(44) 1.407(7) yes . .
C(40) C(41) 1.391(8) yes . .
C(41) C(42) 1.381(11) yes . .
C(42) C(43) 1.357(9) yes . .
C(43) C(44) 1.391(8) yes . .
C(1) H(1) 0.951 no . .
C(1) H(2) 0.950 no . .
C(2) H(46) 0.950 no . .
C(2) H(47) 0.950 no . .
C(3) H(3) 0.951 no . .
C(3) H(4) 0.952 no . .
C(4) H(5) 0.957 no . .
C(5) H(6) 0.963 no . .
C(6) H(7) 0.952 no . .
C(7) H(8) 0.960 no . .
C(8) H(9) 0.962 no . .
C(10) H(10) 0.951 no . .
C(11) H(11) 0.960 no . .
C(12) H(12) 0.950 no . .
C(13) H(13) 0.952 no . .
C(14) H(14) 0.951 no . .
C(16) H(15) 0.952 no . .
C(17) H(16) 0.949 no . .
C(18) H(17) 0.945 no . .
C(19) H(18) 0.963 no . .
C(20) H(19) 0.957 no . .
C(22) H(20) 0.964 no . .
C(23) H(21) 0.954 no . .
C(24) H(22) 0.953 no . .
C(25) H(23) 0.968 no . .
C(26) H(24) 0.952 no . .
C(28) H(25) 0.962 no . .
C(29) H(26) 0.947 no . .
C(30) H(27) 0.948 no . .
C(31) H(28) 0.943 no . .
C(32) H(29) 0.961 no . .
C(34) H(30) 0.952 no . .
C(35) H(31) 0.952 no . .
C(36) H(32) 0.952 no . .
C(37) H(33) 0.959 no . .
C(38) H(34) 0.963 no . .
C(40) H(35) 0.954 no . .
C(41) H(36) 0.948 no . .
C(42) H(37) 0.960 no . .
C(43) H(38) 0.960 no . .
C(44) H(39) 0.955 no . .
C(101) H(40) 0.986 no . .
C(101) H(41) 0.970 no . .
C(102) H(42) 0.936 no . .
C(102) H(43) 0.961 no . .
C(103) H(44) 0.953 no . .
C(103) H(45) 0.957 no . .
